data_1528964
loop_
_publ_author_name
'Vogt, C.'
'Hoffmann, R.D.'
'Poettgen, R.'

_publ_section_title
;
 The superstructure of Sc3 Rh C4 and Sc3 Ir C4
;
_journal_name_full 'Solid State Sciences'
_journal_page_first 1003
_journal_page_last 1009
_journal_volume 7
_journal_year 2005
_chemical_formula_sum 'C4 Rh Sc3'
_chemical_name_systematic 'Sc3 Rh C4'
_space_group_IT_number 71
_symmetry_space_group_name_Hall '-I 2 2'
_symmetry_space_group_name_H-M 'I m m m'
_cell_angle_alpha 90
_cell_angle_beta 90
_cell_angle_gamma 90
_cell_formula_units_Z 2
_cell_length_a 3.3684
_cell_length_b 4.4762
_cell_length_c 12.26
_cell_volume 184.852
_citation_journal_id_ASTM SSSCFJ
_cod_data_source_file Vogt_SSSCFJ_2005_1126.cif
_cod_data_source_block C4Rh1Sc3
_cod_original_cell_volume 184.8518
_cod_original_formula_sum 'C4 Rh1 Sc3'
_cod_database_code 1528964

loop_
_symmetry_equiv_pos_as_xyz
x,y,z
-x,-y,z
x,-y,-z
-x,y,-z
-x,-y,-z
x,y,-z
-x,y,z
x,-y,z
x+1/2,y+1/2,z+1/2
-x+1/2,-y+1/2,z+1/2
x+1/2,-y+1/2,-z+1/2
-x+1/2,y+1/2,-z+1/2
-x+1/2,-y+1/2,-z+1/2
x+1/2,y+1/2,-z+1/2
-x+1/2,y+1/2,z+1/2
x+1/2,-y+1/2,z+1/2

loop_
_atom_site_label
_atom_site_type_symbol
_atom_site_fract_x
_atom_site_fract_y
_atom_site_fract_z
_atom_site_occupancy
_atom_site_U_iso_or_equiv
Sc2 Sc 0 0 0.1896 1 0.0
Rh1 Rh 0.0404 0.5 0.5 0.5 0.0
Sc1 Sc 0.5 0 0.5 1 0.0
C1 C 0 0.16 0.3703 1 0.0
